data_7703437
loop_
_publ_author_name
'Li, Jia-Hui'
'Wang, Xiu-Li'
'Song, Ge'
'Lin, Hong-Yan'
'Wang, Xiang'
'Liu, Guo-Cheng'

_publ_section_title
;
 Various Anderson-type polyoxometalate-based metal-organic complexes
 induced by diverse solvents: assembly, structures and selective
 adsorption for organic dyes.
;
_journal_issue 4
_journal_name_full 'Dalton transactions (Cambridge, England : 2003)'
_journal_page_first 1265
_journal_page_last 1275
_journal_paper_doi 10.1039/c9dt04397g
_journal_volume 49
_journal_year 2020
_chemical_formula_sum 'C24 H46 Al Cu3 Mo6 N6 O42'
_chemical_formula_weight 1883.91
_space_group_IT_number 15
_space_group_name_Hall '-C 2yc'
_space_group_name_H-M_alt 'C 1 2/c 1'
_symmetry_cell_setting monoclinic
_symmetry_space_group_name_H-M 'C 1 2/c 1'
_atom_sites_solution_hydrogens geom
_atom_sites_solution_primary direct
_atom_sites_solution_secondary difmap
_audit_creation_method SHELXL-97
_audit_update_record
;
2018-03-30 deposited with the CCDC.	2019-12-09 downloaded from the CCDC.
;
_cell_angle_alpha 90.00
_cell_angle_beta 117.799(5)
_cell_angle_gamma 90.00
_cell_formula_units_Z 4
_cell_length_a 26.252(3)
_cell_length_b 9.8285(10)
_cell_length_c 25.469(3)
_cell_measurement_reflns_used 2876
_cell_measurement_temperature 293(2)
_cell_measurement_theta_max 25.290
_cell_measurement_theta_min 1.08
_cell_volume 5813.0(12)
_computing_cell_refinement 'SMART (Bruker, 2001)'
_computing_data_collection 'SMART (Bruker, 2001)'
_computing_data_reduction 'SAINT+ (Bruker, 1999)'
_computing_molecular_graphics 'PLATON (Spek, 2003)'
_computing_publication_material 'SHELXTL (1998)'
_computing_structure_refinement 'SHELXL-97 (Sheldrick, 1997)'
_computing_structure_solution 'SHELXS-97 (Sheldrick, 1990)'
_diffrn_ambient_temperature 293(2)
_diffrn_measured_fraction_theta_full 0.998
_diffrn_measured_fraction_theta_max 0.998
_diffrn_measurement_device_type 'CCD area detector'
_diffrn_measurement_method 'phi and omega scans'
_diffrn_radiation_monochromator graphite
_diffrn_radiation_source 'fine-focus sealed tube'
_diffrn_radiation_type MoK\a
_diffrn_radiation_wavelength 0.71073
_diffrn_reflns_av_R_equivalents 0.0616
_diffrn_reflns_av_sigmaI/netI 0.0590
_diffrn_reflns_limit_h_max 31
_diffrn_reflns_limit_h_min -27
_diffrn_reflns_limit_k_max 11
_diffrn_reflns_limit_k_min -11
_diffrn_reflns_limit_l_max 15
_diffrn_reflns_limit_l_min -30
_diffrn_reflns_number 16663
_diffrn_reflns_theta_full 25.29
_diffrn_reflns_theta_max 25.29
_diffrn_reflns_theta_min 1.75
_exptl_absorpt_coefficient_mu 2.447
_exptl_absorpt_correction_T_max 0.710
_exptl_absorpt_correction_T_min 0.666
_exptl_absorpt_correction_type multi-scan
_exptl_absorpt_process_details SADABS
_exptl_crystal_colour Green
_exptl_crystal_density_diffrn 2.153
_exptl_crystal_density_method 'not measured'
_exptl_crystal_description block
_exptl_crystal_F_000 3680
_exptl_crystal_size_max 0.17
_exptl_crystal_size_mid 0.16
_exptl_crystal_size_min 0.14
_platon_squeeze_details
;
;
_refine_diff_density_max 1.166
_refine_diff_density_min -0.605
_refine_diff_density_rms 0.184
_refine_ls_extinction_method none
_refine_ls_goodness_of_fit_ref 1.048
_refine_ls_hydrogen_treatment mixed
_refine_ls_matrix_type full
_refine_ls_number_parameters 343
_refine_ls_number_reflns 5279
_refine_ls_number_restraints 834
_refine_ls_restrained_S_all 0.989
_refine_ls_R_factor_all 0.0704
_refine_ls_R_factor_gt 0.0512
_refine_ls_shift/su_max 0.096
_refine_ls_shift/su_mean 0.004
_refine_ls_structure_factor_coef Fsqd
_refine_ls_weighting_details 'calc w=1/[\s^2^(Fo^2^)+(0.1000P)^2^+0.0000P] where P=(Fo^2^+2Fc^2^)/3'
_refine_ls_weighting_scheme calc
_refine_ls_wR_factor_gt 0.1497
_refine_ls_wR_factor_ref 0.1601
_reflns_number_gt 3975
_reflns_number_total 5279
_reflns_threshold_expression >2sigma(I)
_cod_data_source_file c9dt04397g2.cif
_cod_data_source_block 1_CCDC2
_cod_depositor_comments
;
The following automatic conversions were performed:

data item '_symmetry_cell_setting' value 'Monoclinic' was changed to
'monoclinic' in accordance with the
/home/data/users/saulius/crontab/automatic-downloads/current/RSC/lib/dictionaries/cif_core.dic
dictionary named 'cif_core.dic' version 2.4.2 last updated on
2011-04-26.

Automatic conversion script
Id: cif_fix_values 7556 2019-12-06 15:28:31Z antanas 
;
_cod_original_sg_symbol_H-M 'C 2/c'
_cod_database_code 7703437

loop_
_symmetry_equiv_pos_as_xyz
'x, y, z'
'-x, y, -z+1/2'
'x+1/2, y+1/2, z'
'-x+1/2, y+1/2, -z+1/2'
'-x, -y, -z'
'x, -y, z-1/2'
'-x+1/2, -y+1/2, -z'
'x+1/2, -y+1/2, z-1/2'

loop_
_atom_site_label
_atom_site_type_symbol
_atom_site_fract_x
_atom_site_fract_y
_atom_site_fract_z
_atom_site_U_iso_or_equiv
_atom_site_adp_type
_atom_site_occupancy
_atom_site_symmetry_multiplicity
_atom_site_calc_flag
_atom_site_refinement_flags
Mo1 Mo -0.11533(3) 0.19571(6) -0.03862(3) 0.02397(19) Uani 1 1 d .
Cu1 Cu -0.21435(4) -0.27417(10) -0.10965(4) 0.0301(2) Uani 1 1 d .
Al1 Al 0.0000 0.0000 0.0000 0.0177(6) Uani 1 2 d S
O1W O -0.2718(3) -0.3239(6) -0.1918(3) 0.0471(15) Uani 1 1 d U
N1 N -0.2669(3) -0.1555(6) -0.0931(3) 0.0311(12) Uani 1 1 d U
O1 O -0.1588(2) -0.2243(5) -0.0285(2) 0.0292(10) Uani 1 1 d U
C1 C -0.1158(3) 0.2813(9) 0.2342(4) 0.0373(16) Uani 1 1 d U
H1A H -0.0958 0.3211 0.2715 0.045 Uiso 1 1 calc R
Mo2 Mo -0.11185(3) -0.03539(6) -0.13272(3) 0.02419(19) Uani 1 1 d .
Cu2 Cu 0.0000 0.23222(14) 0.2500 0.0295(3) Uani 1 2 d S
O2 O -0.0165(2) 0.1891(5) -0.0017(2) 0.0228(10) Uani 1 1 d U
O2W O 0.0000 0.0193(9) 0.2500 0.057(2) Uani 1 2 d SU
C2 C -0.3532(3) -0.0377(8) -0.1101(4) 0.0385(16) Uani 1 1 d U
H2A H -0.3909 -0.0140 -0.1364 0.046 Uiso 1 1 calc R
N2 N -0.0865(3) 0.2299(7) 0.2070(3) 0.0327(13) Uani 1 1 d U
Mo3 Mo -0.00251(3) 0.23461(6) 0.09224(3) 0.02396(19) Uani 1 1 d .
O3 O 0.01491(19) 0.0081(4) 0.0809(2) 0.0214(10) Uani 1 1 d U
N3 N -0.2033(3) 0.1228(6) 0.0642(3) 0.0310(11) Uani 1 1 d U
H3B H -0.1939 0.1532 0.0382 0.037 Uiso 1 1 calc R
C3 C -0.1754(3) 0.2753(9) 0.2069(4) 0.0391(16) Uani 1 1 d U
H3A H -0.1951 0.3062 0.2269 0.047 Uiso 1 1 calc R
O3W O 0.0000 0.4646(5) 0.2500 0.0000(10) Uiso 1 2 d SU
O4 O -0.0774(2) -0.2158(5) -0.1124(2) 0.0261(10) Uani 1 1 d U
C4 C -0.3280(3) 0.0068(8) -0.0528(4) 0.0337(14) Uani 1 1 d U
H4A H -0.3491 0.0578 -0.0390 0.040 Uiso 1 1 calc R
O4W O -0.1563(2) -0.3910(5) -0.1172(2) 0.0326(12) Uani 1 1 d U
O5 O -0.0069(2) 0.4053(6) 0.0819(3) 0.0427(14) Uani 1 1 d U
C5 C -0.2056(3) 0.2242(8) 0.1505(4) 0.0343(14) Uani 1 1 d U
H5A H -0.2457 0.2219 0.1318 0.041 Uiso 1 1 calc R
O6 O -0.1149(2) 0.1517(5) -0.1119(2) 0.0272(10) Uani 1 1 d U
C6 C -0.1161(3) 0.1757(8) 0.1519(4) 0.0323(13) Uani 1 1 d U
H6A H -0.0959 0.1374 0.1337 0.039 Uiso 1 1 calc R
O7 O -0.1212(2) 0.3669(6) -0.0482(3) 0.0403(13) Uani 1 1 d U
C7 C -0.2408(3) -0.1077(8) -0.0356(3) 0.0276(12) Uani 1 1 d U
C8 C -0.1809(3) -0.1562(8) 0.0004(4) 0.0296(13) Uani 1 1 d U
O8 O -0.2607(2) -0.0188(6) 0.0820(3) 0.0377(11) Uani 1 1 d U
O9 O -0.1139(2) -0.0082(5) -0.1993(2) 0.0380(13) Uani 1 1 d U
C9 C -0.3203(3) -0.1212(8) -0.1287(4) 0.0358(16) Uani 1 1 d U
H9A H -0.3374 -0.1526 -0.1676 0.043 Uiso 1 1 calc R
O10 O -0.1796(2) -0.0907(5) -0.1477(2) 0.0335(11) Uani 1 1 d U
C10 C -0.2434(3) 0.0253(8) 0.0487(4) 0.0302(13) Uani 1 1 d U
O11 O -0.1543(2) -0.1304(6) 0.0535(2) 0.0384(12) Uani 1 1 d U
C11 C -0.2691(3) -0.0249(8) -0.0138(4) 0.0307(13) Uani 1 1 d U
O12 O -0.08035(19) -0.0251(5) -0.0312(2) 0.0226(9) Uani 1 1 d U
C12 C -0.1760(3) 0.1766(8) 0.1222(4) 0.0305(13) Uani 1 1 d U
O13 O 0.0021(2) 0.2072(6) 0.1608(2) 0.0348(12) Uani 1 1 d U
O14 O -0.0812(2) 0.1803(5) 0.0465(2) 0.0273(10) Uani 1 1 d U
O15 O -0.1818(2) 0.1397(6) -0.0516(3) 0.0381(12) Uani 1 1 d U

loop_
_atom_site_aniso_label
_atom_site_aniso_U_11
_atom_site_aniso_U_22
_atom_site_aniso_U_33
_atom_site_aniso_U_23
_atom_site_aniso_U_13
_atom_site_aniso_U_12
Mo1 0.0199(3) 0.0233(3) 0.0289(4) 0.0058(3) 0.0115(3) 0.0063(2)
Cu1 0.0246(5) 0.0314(5) 0.0333(6) -0.0016(4) 0.0127(4) -0.0018(4)
Al1 0.0129(13) 0.0177(14) 0.0217(15) 0.0036(12) 0.0075(12) 0.0025(11)
O1W 0.045(3) 0.045(3) 0.035(3) -0.006(3) 0.005(3) 0.001(3)
N1 0.026(2) 0.029(2) 0.036(3) 0.003(2) 0.012(2) 0.001(2)
O1 0.022(2) 0.032(2) 0.034(2) 0.0001(19) 0.0134(19) -0.0024(18)
C1 0.030(3) 0.046(3) 0.037(3) -0.004(3) 0.016(3) 0.005(3)
Mo2 0.0217(3) 0.0252(4) 0.0232(4) 0.0028(3) 0.0083(3) -0.0007(2)
Cu2 0.0194(6) 0.0378(8) 0.0279(7) 0.000 0.0083(6) 0.000
O2 0.023(2) 0.019(2) 0.029(2) 0.0015(18) 0.0144(19) 0.0022(18)
O2W 0.054(5) 0.043(5) 0.061(6) 0.000 0.016(4) 0.000
C2 0.026(3) 0.038(3) 0.044(3) -0.003(3) 0.010(3) 0.002(3)
N2 0.023(2) 0.041(3) 0.037(3) -0.001(2) 0.017(2) 0.000(2)
Mo3 0.0235(3) 0.0232(3) 0.0264(4) -0.0010(3) 0.0127(3) 0.0010(3)
O3 0.022(2) 0.020(2) 0.025(2) 0.0017(19) 0.0138(19) -0.0029(18)
N3 0.027(2) 0.036(2) 0.033(2) -0.001(2) 0.0162(19) -0.0030(19)
C3 0.031(3) 0.046(3) 0.040(3) -0.005(3) 0.015(3) 0.006(3)
O4 0.026(2) 0.024(2) 0.030(2) -0.0015(19) 0.015(2) -0.0046(19)
C4 0.024(2) 0.034(3) 0.041(3) 0.001(2) 0.013(2) -0.001(2)
O4W 0.033(3) 0.028(3) 0.039(3) 0.004(2) 0.019(2) 0.004(2)
O5 0.047(3) 0.027(3) 0.053(4) -0.003(3) 0.023(3) 0.003(3)
C5 0.025(3) 0.041(3) 0.039(3) -0.001(3) 0.016(2) 0.006(2)
O6 0.029(2) 0.025(2) 0.027(2) 0.0073(19) 0.0125(19) 0.0059(19)
C6 0.028(2) 0.036(3) 0.035(3) -0.002(2) 0.016(2) -0.002(2)
O7 0.050(3) 0.029(3) 0.041(3) 0.006(2) 0.020(3) 0.017(2)
C7 0.025(2) 0.030(2) 0.033(2) 0.002(2) 0.018(2) -0.004(2)
C8 0.023(2) 0.031(3) 0.034(3) 0.004(2) 0.013(2) -0.004(2)
O8 0.037(2) 0.042(2) 0.040(2) 0.001(2) 0.023(2) -0.006(2)
O9 0.046(3) 0.037(3) 0.029(3) 0.004(2) 0.016(3) 0.000(3)
C9 0.026(3) 0.037(3) 0.038(3) -0.003(3) 0.009(3) 0.000(3)
O10 0.028(2) 0.032(2) 0.036(2) 0.006(2) 0.011(2) -0.002(2)
C10 0.027(2) 0.032(3) 0.035(2) 0.000(2) 0.017(2) 0.001(2)
O11 0.030(2) 0.045(3) 0.036(3) 0.002(2) 0.011(2) 0.007(2)
C11 0.024(2) 0.032(2) 0.036(2) 0.005(2) 0.014(2) -0.007(2)
O12 0.0178(19) 0.025(2) 0.027(2) 0.0047(17) 0.0119(17) 0.0008(17)
C12 0.025(2) 0.036(3) 0.034(3) 0.002(2) 0.016(2) 0.001(2)
O13 0.030(2) 0.046(3) 0.033(3) -0.004(2) 0.018(2) -0.002(2)
O14 0.024(2) 0.030(2) 0.031(2) -0.0009(18) 0.0148(18) 0.0019(18)
O15 0.026(2) 0.042(3) 0.042(3) 0.007(2) 0.013(2) 0.003(2)

loop_
_atom_type_symbol
_atom_type_description
_atom_type_scat_dispersion_real
_atom_type_scat_dispersion_imag
_atom_type_scat_source
C C 0.0033 0.0016 'International Tables Vol C Tables 4.2.6.8 and 6.1.1.4'
H H 0.0000 0.0000 'International Tables Vol C Tables 4.2.6.8 and 6.1.1.4'
N N 0.0061 0.0033 'International Tables Vol C Tables 4.2.6.8 and 6.1.1.4'
O O 0.0106 0.0060 'International Tables Vol C Tables 4.2.6.8 and 6.1.1.4'
Al Al 0.0645 0.0514 'International Tables Vol C Tables 4.2.6.8 and 6.1.1.4'
Cu Cu 0.3201 1.2651 'International Tables Vol C Tables 4.2.6.8 and 6.1.1.4'
Mo Mo -1.6832 0.6857 'International Tables Vol C Tables 4.2.6.8 and 6.1.1.4'

loop_
_geom_angle_atom_site_label_1
_geom_angle_atom_site_label_2
_geom_angle_atom_site_label_3
_geom_angle
_geom_angle_site_symmetry_1
_geom_angle_site_symmetry_3
O7 Mo1 O15 106.0(3) . .
O7 Mo1 O6 97.2(2) . .
O15 Mo1 O6 102.0(2) . .
O7 Mo1 O14 101.7(2) . .
O15 Mo1 O14 95.1(2) . .
O6 Mo1 O14 149.9(2) . .
O7 Mo1 O2 95.5(2) . .
O15 Mo1 O2 157.0(2) . .
O6 Mo1 O2 82.78(19) . .
O14 Mo1 O2 72.30(18) . .
O7 Mo1 O12 160.3(2) . .
O15 Mo1 O12 92.5(2) . .
O6 Mo1 O12 71.86(18) . .
O14 Mo1 O12 82.92(19) . .
O2 Mo1 O12 67.39(16) . .
O1 Cu1 O1W 179.1(2) . .
O1 Cu1 O4W 91.1(2) . .
O1W Cu1 O4W 89.8(2) . .
O1 Cu1 N1 83.0(2) . .
O1W Cu1 N1 96.1(3) . .
O4W Cu1 N1 174.0(2) . .
O1 Cu1 O8 94.3(2) . 7_445
O1W Cu1 O8 85.5(2) . 7_445
O4W Cu1 O8 82.1(2) . 7_445
N1 Cu1 O8 97.2(2) . 7_445
O1 Cu1 O10 90.1(2) . .
O1W Cu1 O10 90.3(2) . .
O4W Cu1 O10 86.7(2) . .
N1 Cu1 O10 94.4(2) . .
O8 Cu1 O10 168.00(19) 7_445 .
O12 Al1 O12 180.00(12) . 5
O12 Al1 O2 94.6(2) . 5
O12 Al1 O2 85.4(2) 5 5
O12 Al1 O2 85.4(2) . .
O12 Al1 O2 94.6(2) 5 .
O2 Al1 O2 180.0 5 .
O12 Al1 O3 94.9(2) . .
O12 Al1 O3 85.1(2) 5 .
O2 Al1 O3 94.9(2) 5 .
O2 Al1 O3 85.1(2) . .
O12 Al1 O3 85.1(2) . 5
O12 Al1 O3 94.9(2) 5 5
O2 Al1 O3 85.1(2) 5 5
O2 Al1 O3 94.9(2) . 5
O3 Al1 O3 180.0 . 5
C9 N1 C7 119.2(7) . .
C9 N1 Cu1 128.8(6) . .
C7 N1 Cu1 111.9(5) . .
C8 O1 Cu1 114.4(5) . .
N2 C1 C3 120.4(8) . .
O9 Mo2 O10 106.3(3) . .
O9 Mo2 O6 97.9(2) . .
O10 Mo2 O6 101.0(2) . .
O9 Mo2 O4 101.8(2) . .
O10 Mo2 O4 94.3(2) . .
O6 Mo2 O4 150.5(2) . .
O9 Mo2 O3 93.8(2) . 5
O10 Mo2 O3 157.9(2) . 5
O6 Mo2 O3 84.62(18) . 5
O4 Mo2 O3 72.41(18) . 5
O9 Mo2 O12 159.7(2) . .
O10 Mo2 O12 93.1(2) . .
O6 Mo2 O12 72.00(18) . .
O4 Mo2 O12 82.16(19) . .
O3 Mo2 O12 68.11(16) 5 .
N2 Cu2 N2 178.7(4) . 2
N2 Cu2 O2W 89.34(19) . .
N2 Cu2 O2W 89.34(19) 2 .
N2 Cu2 O3W 90.66(19) . .
N2 Cu2 O3W 90.66(19) 2 .
O2W Cu2 O3W 180.000(1) . .
N2 Cu2 O13 89.7(2) . 2
N2 Cu2 O13 90.1(2) 2 2
O2W Cu2 O13 83.90(14) . 2
O3W Cu2 O13 96.10(14) . 2
N2 Cu2 O13 90.1(2) . .
N2 Cu2 O13 89.7(2) 2 .
O2W Cu2 O13 83.90(14) . .
O3W Cu2 O13 96.10(14) . .
O13 Cu2 O13 167.8(3) 2 .
Al1 O2 Mo3 104.0(2) . .
Al1 O2 Mo1 103.7(2) . .
Mo3 O2 Mo1 91.25(16) . .
C4 C2 C9 118.3(7) . .
C1 N2 C6 119.4(7) . .
C1 N2 Cu2 119.1(6) . .
C6 N2 Cu2 121.6(5) . .
O5 Mo3 O13 106.3(3) . .
O5 Mo3 O14 101.9(2) . .
O13 Mo3 O14 96.9(2) . .
O5 Mo3 O4 97.1(2) . 5
O13 Mo3 O4 99.4(2) . 5
O14 Mo3 O4 150.4(2) . 5
O5 Mo3 O2 93.7(2) . .
O13 Mo3 O2 159.2(2) . .
O14 Mo3 O2 73.02(18) . .
O4 Mo3 O2 83.30(19) 5 .
O5 Mo3 O3 159.2(2) . .
O13 Mo3 O3 93.0(2) . .
O14 Mo3 O3 82.89(19) . .
O4 Mo3 O3 71.75(18) 5 .
O2 Mo3 O3 68.09(16) . .
Al1 O3 Mo2 103.99(19) . 5
Al1 O3 Mo3 102.77(19) . .
Mo2 O3 Mo3 92.69(16) 5 .
C10 N3 C12 121.5(6) . .
C5 C3 C1 120.5(8) . .
Mo3 O4 Mo2 118.2(2) 5 .
C2 C4 C11 120.1(8) . .
C12 C5 C3 119.0(8) . .
Mo1 O6 Mo2 120.1(2) . .
N2 C6 C12 121.0(7) . .
N1 C7 C11 122.3(7) . .
N1 C7 C8 113.9(7) . .
C11 C7 C8 123.8(7) . .
O11 C8 O1 123.5(7) . .
O11 C8 C7 120.6(7) . .
O1 C8 C7 115.9(7) . .
C10 O8 Cu1 140.1(5) . 7_445
N1 C9 C2 122.6(8) . .
Mo2 O10 Cu1 133.6(3) . .
O8 C10 N3 123.2(7) . .
O8 C10 C11 119.7(7) . .
N3 C10 C11 117.1(7) . .
C7 C11 C4 117.4(7) . .
C7 C11 C10 124.1(7) . .
C4 C11 C10 118.3(7) . .
Al1 O12 Mo2 102.80(19) . .
Al1 O12 Mo1 103.5(2) . .
Mo2 O12 Mo1 91.60(16) . .
C5 C12 C6 119.5(8) . .
C5 C12 N3 123.1(7) . .
C6 C12 N3 117.3(7) . .
Mo3 O13 Cu2 164.1(3) . .
Mo3 O14 Mo1 117.8(2) . .

loop_
_geom_bond_atom_site_label_1
_geom_bond_atom_site_label_2
_geom_bond_distance
_geom_bond_site_symmetry_2
Mo1 O7 1.697(5) .
Mo1 O15 1.708(5) .
Mo1 O6 1.922(5) .
Mo1 O14 1.927(5) .
Mo1 O2 2.312(5) .
Mo1 O12 2.329(5) .
Cu1 O1 1.956(5) .
Cu1 O1W 1.987(6) .
Cu1 O4W 1.988(5) .
Cu1 N1 1.996(6) .
Cu1 O8 2.344(5) 7_445
Cu1 O10 2.418(5) .
Al1 O12 1.892(4) .
Al1 O12 1.892(4) 5
Al1 O2 1.904(4) 5
Al1 O2 1.904(4) .
Al1 O3 1.912(5) .
Al1 O3 1.912(5) 5
N1 C9 1.310(10) .
N1 C7 1.379(10) .
O1 C8 1.313(9) .
C1 N2 1.349(10) .
C1 C3 1.387(11) .
Mo2 O9 1.692(5) .
Mo2 O10 1.724(5) .
Mo2 O6 1.925(5) .
Mo2 O4 1.948(5) .
Mo2 O3 2.271(5) 5
Mo2 O12 2.321(5) .
Cu2 N2 2.010(6) .
Cu2 N2 2.010(6) 2
Cu2 O2W 2.093(9) .
Cu2 O3W 2.284(5) .
Cu2 O13 2.312(5) 2
Cu2 O13 2.312(5) .
O2 Mo3 2.290(5) .
C2 C4 1.364(11) .
C2 C9 1.422(11) .
N2 C6 1.356(10) .
Mo3 O5 1.693(5) .
Mo3 O13 1.713(5) .
Mo3 O14 1.915(5) .
Mo3 O4 1.922(5) 5
Mo3 O3 2.318(4) .
O3 Mo2 2.271(5) 5
N3 C10 1.339(9) .
N3 C12 1.410(10) .
C3 C5 1.371(12) .
O4 Mo3 1.923(5) 5
C4 C11 1.427(11) .
C5 C12 1.365(11) .
C6 C12 1.393(11) .
C7 C11 1.380(10) .
C7 C8 1.483(10) .
C8 O11 1.225(9) .
O8 C10 1.215(9) .
O8 Cu1 2.344(5) 7_445
C10 C11 1.494(11) .

loop_
_platon_squeeze_void_nr
_platon_squeeze_void_average_x
_platon_squeeze_void_average_y
_platon_squeeze_void_average_z
_platon_squeeze_void_volume
_platon_squeeze_void_count_electrons
_platon_squeeze_void_content
1 0.500 0.186 0.250 309 98 ' '
2 0.000 0.314 0.750 309 98 ' '
3 0.000 0.686 0.250 309 98 ' '
4 0.500 0.814 0.750 309 98 ' '
